data_2101239
loop_
_publ_author_name
'De Ridder, D. J. A.'
'Schenk, H.'

_publ_section_title
;
 Crystal studies of musk compounds. XI. Molecular structures of musk
 moskene and two homologues
;
_journal_issue 6
_journal_name_full 'Acta Crystallographica Section B'
_journal_page_first 724
_journal_page_last 730
_journal_paper_doi 10.1107/S0108768194006877
_journal_volume 50
_journal_year 1994
_chemical_formula_sum 'C15 H21 N O2'
_chemical_formula_weight 247.34
_space_group_IT_number 14
_space_group_name_Hall '-P 2yn'
_space_group_name_H-M_alt 'P 1 21/n 1'
_symmetry_cell_setting monoclinic
_symmetry_space_group_name_Hall '-P 2yn'
_symmetry_space_group_name_H-M 'P 1 21/n 1'
_cell_angle_alpha 90
_cell_angle_beta 94.490(10)
_cell_angle_gamma 90
_cell_formula_units_Z 4
_cell_length_a 8.6230(10)
_cell_length_b 10.600(10)
_cell_length_c 15.366(2)
_cell_volume 1400.2(13)
_diffrn_radiation_type Cu
_diffrn_radiation_wavelength 1.5418
_exptl_absorpt_coefficient_mu 53.6
_exptl_crystal_density_diffrn 1.17
_cod_data_source_file sh0045.cif
_cod_data_source_block sh0045b
_cod_original_cell_volume 1400.0(10)
_cod_database_code 2101239

loop_
_space_group_symop_id
_space_group_symop_operation_xyz
1 x,y,z
2 -x+1/2,y+1/2,-z+1/2
3 -x,-y,-z
4 x+1/2,-y+1/2,z+1/2

loop_
_atom_site_label
_atom_site_fract_x
_atom_site_fract_y
_atom_site_fract_z
_atom_site_U_iso_or_equiv
C1 .7397(8) .8552(7) .3815(5) .046(4)
C2 .6230(10) .8930(10) .3020(10) .110(9)
C3 .4915(9) .7984(8) .2932(5) .054(5)
C4 .5010(8) .5661(7) .3477(5) .045(4)
C5 .5769(8) .4710(7) .3975(5) .046(4)
C6 .7130(8) .5086(7) .4457(4) .041(4)
C7 .7736(8) .6286(8) .4462(5) .047(4)
C8 .6962(8) .7195(7) .3935(5) .042(4)
C9 .5582(8) .6860(7) .3448(4) .044(4)
C10 .9040(10) .8700(10) .3554(7) .074(7)
C11 .719(2) .9300(10) .4624(9) .110(10)
C12 .5950(10) 1.0270(9) .2822(7) .074(7)
C13 .458(2) .7620(10) .1965(6) .098(9)
C14 .3370(10) .8380(10) .3260(7) .079(7)
C15 .5080(10) .3415(8) .3979(6) .055(5)
N1 .8013(7) .4174(7) .5027(4) .050(4)
O11 .8645(7) .4543(6) .5708(4) .071(4)
O12 .8088(8) .3082(5) .4772(4) .075(4)
H(2) .704(9) .874(8) .251(4) .08000
H(4) .396(5) .534(6) .313(4) .05(2)
H(7) .869(6) .658(7) .490(4) .07(2)
H(101) .900(10) .807(8) .300(5) .12(4)
H(102) .910(10) .968(4) .339(5) .09(3)
H(103) .980(10) .823(8) .405(5) .12(4)
H(111) .770(10) 1.022(6) .455(8) .15(4)
H(112) .594(5) .930(10) .471(8) .16(5)
H(113) .819(7) .908(8) .508(4) .07(3)
H(121) .550(10) 1.060(10) .341(5) .17(5)
H(122) .694(7) 1.088(7) .297(6) .11(4)
H(123) .521(8) 1.059(8) .226(4) .10(3)
H(131) .440(10) .846(6) .157(5) .12(4)
H(132) .543(8) .709(7) .164(5) .09(3)
H(133) .360(10) .700(10) .210(10) .25(9)
H(141) .370(10) .870(8) .392(3) .10(3)
H(142) .293(8) .920(5) .290(4) .08(3)
H(143) .251(9) .763(7) .322(7) .12(4)
H(151) .565(9) .266(6) .367(5) .09(3)
H(152) .521(7) .301(5) .461(2) .03(2)
H(153) .393(5) .336(7) .369(5) .07(3)

loop_
_geom_angle_atom_site_label_1
_geom_angle_atom_site_label_2
_geom_angle_atom_site_label_3
_geom_angle
C2 C1 C8 101.0(6)
C2 C1 C10 108.8(8)
C2 C1 C11 113.7(9)
C8 C1 C10 112.4(7)
C8 C1 C11 110.8(8)
C10 C1 C11 109.8(9)
C1 C2 C3 109.1(9)
C1 C2 C12 119.5(9)
C3 C2 C12 120.9(9)
C2 C3 C9 102.9(7)
C2 C3 C13 109.7(9)
C2 C3 C14 117.2(8)
C9 C3 C13 109.9(8)
C9 C3 C14 110.4(7)
C13 C3 C14 106.6(8)
C5 C4 C9 122.3(7)
C4 C5 C6 115.0(7)
C4 C5 C15 119.7(6)
C6 C5 C15 125.2(7)
C5 C6 C7 124.8(7)
C5 C6 N1 120.0(7)
C7 C6 N1 115.2(6)
C6 C7 C8 118.1(6)
C1 C8 C7 128.4(6)
C1 C8 C9 112.8(6)
C7 C8 C9 118.9(7)
C3 C9 C4 128.6(6)
C3 C9 C8 110.6(6)
C4 C9 C8 120.9(7)
C6 N1 O11 118.6(7)
C6 N1 O12 117.8(6)
O11 N1 O12 123.5(7)

loop_
_geom_bond_atom_site_label_1
_geom_bond_atom_site_label_2
_geom_bond_distance
C1 C2 1.570(10)
C1 C8 1.500(10)
C1 C10 1.510(10)
C1 C11 1.50(2)
C2 C3 1.510(10)
C2 C12 1.470(10)
C3 C9 1.520(10)
C3 C13 1.540(10)
C3 C14 1.520(10)
C4 C5 1.400(10)
C4 C9 1.370(10)
C5 C6 1.400(10)
C5 C15 1.500(10)
C6 C7 1.380(10)
C6 N1 1.480(10)
C7 C8 1.390(10)
C8 C9 1.401(9)
N1 O11 1.206(9)
N1 O12 1.226(9)
